data_7037833
loop_
_publ_author_name
'Rosell\'o-Merino, Marta'
'Mansell, Stephen M.'

_publ_section_title
;
 Synthesis and reactivity of fluorenyl-tethered N-heterocyclic
 stannylenes.
;
_journal_issue 14
_journal_name_full 'Dalton transactions (Cambridge, England : 2003)'
_journal_page_first 6282
_journal_page_last 6293
_journal_paper_doi 10.1039/c5dt04060d
_journal_volume 45
_journal_year 2016
_chemical_formula_moiety 'C21 H30 N2, 2(Cl), 2(H2 O)'
_chemical_formula_sum 'C21 H34 Cl2 N2 O2'
_chemical_formula_weight 417.40
_space_group_crystal_system monoclinic
_space_group_IT_number 4
_space_group_name_Hall 'P 2yb'
_space_group_name_H-M_alt 'P 1 21 1'
_symmetry_space_group_name_Hall 'P 2yb'
_symmetry_space_group_name_H-M 'P 1 21 1'
_atom_sites_solution_hydrogens mixed
_atom_sites_solution_primary direct
_audit_creation_date 2015-10-07
_audit_creation_method
;
Olex2 1.2
(compiled 2014.08.28 svn.r2986 for OlexSys, GUI svn.r4874)
;
_audit_update_record
;
2015-10-13 deposited with the CCDC.
2015-12-21 downloaded from the CCDC.
;
_cell_angle_alpha 90
_cell_angle_beta 96.170(4)
_cell_angle_gamma 90
_cell_formula_units_Z 2
_cell_length_a 11.7571(9)
_cell_length_b 6.1328(5)
_cell_length_c 15.8273(12)
_cell_measurement_reflns_used 2945
_cell_measurement_temperature 100(2)
_cell_measurement_theta_max 27.375
_cell_measurement_theta_min 2.588
_cell_volume 1134.60(15)
_computing_cell_refinement 'SAINT v7.68A (Bruker, 2009)'
_computing_data_reduction 'SAINT v7.68A (Bruker, 2009)'
_computing_molecular_graphics 'Olex2 (Dolomanov et al., 2009)'
_computing_publication_material 'Olex2 (Dolomanov et al., 2009)'
_computing_structure_refinement 'ShelXL (Sheldrick, 2008)'
_computing_structure_solution 'ShelXT (Sheldrick, 2008)'
_diffrn_ambient_temperature 100.0
_diffrn_measured_fraction_theta_full 0.998
_diffrn_measured_fraction_theta_max 0.991
_diffrn_measurement_device_type 'Bruker APEX-II CCD'
_diffrn_measurement_method '\f and \w scans'
_diffrn_radiation_type MoK\a
_diffrn_radiation_wavelength 0.71073
_diffrn_reflns_av_R_equivalents 0.0345
_diffrn_reflns_av_unetI/netI 0.0613
_diffrn_reflns_Laue_measured_fraction_full 0.998
_diffrn_reflns_Laue_measured_fraction_max 0.991
_diffrn_reflns_limit_h_max 15
_diffrn_reflns_limit_h_min -13
_diffrn_reflns_limit_k_max 6
_diffrn_reflns_limit_k_min -7
_diffrn_reflns_limit_l_max 20
_diffrn_reflns_limit_l_min -20
_diffrn_reflns_number 9135
_diffrn_reflns_point_group_measured_fraction_full 0.928
_diffrn_reflns_point_group_measured_fraction_max 0.905
_diffrn_reflns_theta_full 26.000
_diffrn_reflns_theta_max 27.527
_diffrn_reflns_theta_min 2.056
_diffrn_standards_number 0
_exptl_absorpt_coefficient_mu 0.304
_exptl_absorpt_correction_T_max 0.7456
_exptl_absorpt_correction_T_min 0.6491
_exptl_absorpt_correction_type multi-scan
_exptl_absorpt_process_details
;
SADABS-2008/1 (Bruker,2008) was used for absorption correction.
wR2(int) was 0.0567 before and 0.0462 after correction.
The Ratio of minimum to maximum transmission is 0.8706.
The \l/2 correction factor is 0.0015.
;
_exptl_crystal_colour colourless
_exptl_crystal_colour_primary colourless
_exptl_crystal_density_diffrn 1.222
_exptl_crystal_description Plate
_exptl_crystal_F_000 448
_exptl_crystal_size_max 0.25
_exptl_crystal_size_mid 0.18
_exptl_crystal_size_min 0.05
_refine_diff_density_max 0.267
_refine_diff_density_min -0.200
_refine_diff_density_rms 0.052
_refine_ls_abs_structure_details
;
 Flack x determined using 1418 quotients [(I+)-(I-)]/[(I+)+(I-)]
 (Parsons, Flack and Wagner, Acta Cryst. B69 (2013) 249-259).
;
_refine_ls_abs_structure_Flack 0.09(4)
_refine_ls_extinction_method none
_refine_ls_goodness_of_fit_ref 1.034
_refine_ls_hydrogen_treatment mixed
_refine_ls_matrix_type full
_refine_ls_number_parameters 271
_refine_ls_number_reflns 4708
_refine_ls_number_restraints 1
_refine_ls_restrained_S_all 1.034
_refine_ls_R_factor_all 0.0552
_refine_ls_R_factor_gt 0.0404
_refine_ls_shift/su_max 0.000
_refine_ls_shift/su_mean 0.000
_refine_ls_structure_factor_coef Fsqd
_refine_ls_weighting_details 'w=1/[\s^2^(Fo^2^)+(0.0378P)^2^+0.0369P] where P=(Fo^2^+2Fc^2^)/3'
_refine_ls_weighting_scheme calc
_refine_ls_wR_factor_gt 0.0805
_refine_ls_wR_factor_ref 0.0866
_reflns_Friedel_coverage 0.669
_reflns_Friedel_fraction_full 0.842
_reflns_Friedel_fraction_max 0.802
_reflns_number_gt 3978
_reflns_number_total 4708
_reflns_threshold_expression 'I > 2\s(I)'
_cod_data_source_file c5dt04060d2.cif
_cod_data_source_block 1b2HCl
_cod_depositor_comments 'Adding full bibliography for 7037826--7037834.cif.'
_cod_database_code 7037833
_shelxl_version_number 2014/6
_shelx_space_group_comment
;
The symmetry employed for this shelxl refinement is uniquely defined
by the following loop, which should always be used as a source of
symmetry information in preference to the above space-group names.
They are only intended as comments.
;
_shelx_estimated_absorpt_t_max 0.985
_shelx_estimated_absorpt_t_min 0.928
_olex2_refinement_description
;
1. Fixed Uiso
 At 1.2 times of:
  All C(H) groups, All C(H,H) groups, All N(H,H) groups, All O(H,H) groups
 At 1.5 times of:
  All C(H,H,H) groups
2.a Ternary CH refined with riding coordinates:
 C1(H1)
2.b Secondary CH2 refined with riding coordinates:
 C14(H14A,H14B), C15(H15A,H15B), C16(H16A,H16B), C17(H17A,H17B)
2.c Aromatic/amide H refined with riding coordinates:
 C3(H3), C4(H4), C5(H5), C6(H6), C9(H9), C10(H10), C11(H11), C12(H12)
2.d Idealised Me refined as rotating group:
 C19(H19A,H19B,H19C), C20(H20A,H20B,H20C), C21(H21A,H21B,H21C)
;
_olex2_submission_special_instructions 'No special instructions were received'

loop_
_space_group_symop_operation_xyz
'x, y, z'
'-x, y+1/2, -z'

loop_
_atom_site_label
_atom_site_type_symbol
_atom_site_fract_x
_atom_site_fract_y
_atom_site_fract_z
_atom_site_U_iso_or_equiv
_atom_site_adp_type
_atom_site_occupancy
_atom_site_site_symmetry_order
_atom_site_calc_flag
_atom_site_refinement_flags_posn
Cl1 Cl 0.95791(6) 1.33916(14) 0.37356(5) 0.02172(19) Uani 1 1 d .
Cl2 Cl 0.48225(7) -0.33917(14) 0.63706(5) 0.0246(2) Uani 1 1 d .
O1 O 0.8524(2) 1.0478(4) 0.50208(17) 0.0257(6) Uani 1 1 d .
H1C H 0.887(3) 1.112(7) 0.465(2) 0.031 Uiso 1 1 d R
H1D H 0.907(3) 1.003(7) 0.541(2) 0.031 Uiso 1 1 d R
O2 O 0.6046(2) 0.0516(5) 0.55971(19) 0.0370(7) Uani 1 1 d .
H2C H 0.587(3) 0.060(8) 0.506(3) 0.044 Uiso 1 1 d R
H2D H 0.563(3) -0.044(7) 0.582(3) 0.044 Uiso 1 1 d R
N1 N 0.7729(2) 0.6587(5) 0.42950(15) 0.0153(5) Uani 1 1 d .
H1A H 0.831(3) 0.581(6) 0.418(2) 0.018 Uiso 1 1 d R
H1B H 0.796(3) 0.797(6) 0.4554(19) 0.018 Uiso 1 1 d R
N2 N 0.7148(2) 0.4132(5) 0.63849(16) 0.0162(6) Uani 1 1 d .
H2A H 0.643(3) 0.486(6) 0.6413(19) 0.019 Uiso 1 1 d R
H2B H 0.697(3) 0.295(6) 0.616(2) 0.019 Uiso 1 1 d R
C1 C 0.7018(2) 0.8666(6) 0.19959(17) 0.0162(7) Uani 1 1 d .
H1 H 0.6380 0.9647 0.2124 0.019 Uiso 1 1 calc R
C2 C 0.7754(3) 0.9824(5) 0.14034(19) 0.0159(7) Uani 1 1 d .
C3 C 0.8418(3) 1.1687(6) 0.15542(19) 0.0199(7) Uani 1 1 d .
H3 H 0.8445 1.2428 0.2083 0.024 Uiso 1 1 calc R
C4 C 0.9045(3) 1.2447(6) 0.0913(2) 0.0217(7) Uani 1 1 d .
H4 H 0.9504 1.3716 0.1008 0.026 Uiso 1 1 calc R
C5 C 0.9005(3) 1.1372(6) 0.0136(2) 0.0228(8) Uani 1 1 d .
H5 H 0.9432 1.1917 -0.0295 0.027 Uiso 1 1 calc R
C6 C 0.8343(3) 0.9502(6) -0.0015(2) 0.0212(7) Uani 1 1 d .
H6 H 0.8312 0.8770 -0.0546 0.025 Uiso 1 1 calc R
C7 C 0.7725(2) 0.8721(5) 0.06288(18) 0.0167(7) Uani 1 1 d .
C8 C 0.6966(2) 0.6822(6) 0.06518(19) 0.0166(7) Uani 1 1 d .
C9 C 0.6657(3) 0.5221(6) 0.0047(2) 0.0207(7) Uani 1 1 d .
H9 H 0.6959 0.5245 -0.0486 0.025 Uiso 1 1 calc R
C10 C 0.5904(3) 0.3587(6) 0.02313(19) 0.0214(7) Uani 1 1 d .
H10 H 0.5686 0.2491 -0.0178 0.026 Uiso 1 1 calc R
C11 C 0.5467(3) 0.3553(7) 0.10137(19) 0.0218(7) Uani 1 1 d .
H11 H 0.4951 0.2430 0.1133 0.026 Uiso 1 1 calc R
C12 C 0.5775(3) 0.5145(6) 0.1624(2) 0.0184(7) Uani 1 1 d .
H12 H 0.5468 0.5115 0.2155 0.022 Uiso 1 1 calc R
C13 C 0.6539(2) 0.6782(6) 0.14480(18) 0.0159(6) Uani 1 1 d .
C14 C 0.7731(3) 0.8013(5) 0.28307(18) 0.0180(7) Uani 1 1 d .
H14A H 0.8362 0.7045 0.2698 0.022 Uiso 1 1 calc R
H14B H 0.8077 0.9339 0.3107 0.022 Uiso 1 1 calc R
C15 C 0.7031(2) 0.6851(6) 0.34492(18) 0.0182(7) Uani 1 1 d .
H15A H 0.6334 0.7707 0.3520 0.022 Uiso 1 1 calc R
H15B H 0.6792 0.5401 0.3220 0.022 Uiso 1 1 calc R
C16 C 0.7102(3) 0.5400(5) 0.49195(19) 0.0164(7) Uani 1 1 d .
H16A H 0.6945 0.3889 0.4719 0.020 Uiso 1 1 calc R
H16B H 0.6360 0.6127 0.4967 0.020 Uiso 1 1 calc R
C17 C 0.7793(3) 0.5351(6) 0.57788(19) 0.0186(7) Uani 1 1 d .
H17A H 0.8538 0.4632 0.5734 0.022 Uiso 1 1 calc R
H17B H 0.7941 0.6858 0.5986 0.022 Uiso 1 1 calc R
C18 C 0.7718(3) 0.3818(6) 0.72961(19) 0.0199(7) Uani 1 1 d .
C19 C 0.8828(3) 0.2552(7) 0.7267(2) 0.0346(10) Uani 1 1 d .
H19A H 0.8673 0.1206 0.6941 0.052 Uiso 1 1 calc GR
H19B H 0.9151 0.2191 0.7847 0.052 Uiso 1 1 calc GR
H19C H 0.9375 0.3446 0.6994 0.052 Uiso 1 1 calc GR
C20 C 0.7934(3) 0.6050(6) 0.7699(2) 0.0277(9) Uani 1 1 d .
H20A H 0.8503 0.6831 0.7406 0.042 Uiso 1 1 calc GR
H20B H 0.8219 0.5875 0.8300 0.042 Uiso 1 1 calc GR
H20C H 0.7218 0.6882 0.7651 0.042 Uiso 1 1 calc GR
C21 C 0.6856(3) 0.2538(6) 0.7750(2) 0.0251(8) Uani 1 1 d .
H21A H 0.6147 0.3381 0.7745 0.038 Uiso 1 1 calc GR
H21B H 0.7172 0.2262 0.8338 0.038 Uiso 1 1 calc GR
H21C H 0.6693 0.1145 0.7457 0.038 Uiso 1 1 calc GR

loop_
_atom_site_aniso_label
_atom_site_aniso_U_11
_atom_site_aniso_U_22
_atom_site_aniso_U_33
_atom_site_aniso_U_23
_atom_site_aniso_U_13
_atom_site_aniso_U_12
Cl1 0.0211(4) 0.0200(4) 0.0240(4) -0.0003(4) 0.0024(3) 0.0026(4)
Cl2 0.0221(4) 0.0220(4) 0.0307(4) 0.0063(4) 0.0079(3) 0.0039(4)
O1 0.0272(14) 0.0197(14) 0.0300(14) 0.0045(11) 0.0019(11) -0.0030(11)
O2 0.0433(17) 0.0328(17) 0.0349(15) 0.0002(14) 0.0036(13) -0.0239(14)
N1 0.0142(12) 0.0156(14) 0.0166(13) -0.0008(13) 0.0046(10) -0.0010(13)
N2 0.0164(14) 0.0128(15) 0.0194(15) 0.0005(12) 0.0026(11) -0.0004(12)
C1 0.0170(15) 0.0164(18) 0.0155(15) -0.0004(15) 0.0027(12) 0.0020(14)
C2 0.0151(15) 0.0158(17) 0.0168(16) 0.0031(14) 0.0011(12) 0.0040(13)
C3 0.0229(16) 0.0187(17) 0.0182(15) -0.0007(16) 0.0016(13) 0.0017(16)
C4 0.0195(16) 0.0181(17) 0.0272(18) 0.0033(15) 0.0021(14) -0.0019(14)
C5 0.0222(16) 0.025(2) 0.0224(16) 0.0039(16) 0.0071(13) 0.0018(16)
C6 0.0238(17) 0.0196(18) 0.0204(17) -0.0013(15) 0.0038(14) 0.0026(15)
C7 0.0145(14) 0.0164(18) 0.0189(15) 0.0022(14) 0.0009(12) 0.0041(13)
C8 0.0146(14) 0.0145(16) 0.0200(15) 0.0001(15) -0.0018(12) 0.0042(14)
C9 0.0208(17) 0.0225(19) 0.0190(17) -0.0007(15) 0.0025(14) 0.0060(15)
C10 0.0224(16) 0.0181(18) 0.0225(16) -0.0038(16) -0.0038(13) 0.0048(16)
C11 0.0189(15) 0.0192(17) 0.0260(16) 0.0018(17) -0.0033(13) -0.0020(15)
C12 0.0151(15) 0.0220(19) 0.0177(16) 0.0025(14) -0.0005(13) 0.0021(14)
C13 0.0150(14) 0.0169(17) 0.0150(14) 0.0011(14) -0.0021(11) 0.0048(14)
C14 0.0185(15) 0.019(2) 0.0169(15) 0.0008(14) 0.0022(12) -0.0007(14)
C15 0.0161(15) 0.0204(18) 0.0176(15) 0.0023(15) 0.0003(12) 0.0007(14)
C16 0.0154(15) 0.0154(18) 0.0187(16) -0.0009(14) 0.0039(13) -0.0016(14)
C17 0.0181(16) 0.0184(18) 0.0201(16) 0.0013(14) 0.0064(13) -0.0047(14)
C18 0.0215(17) 0.022(2) 0.0158(15) 0.0020(14) 0.0011(12) 0.0011(14)
C19 0.034(2) 0.048(3) 0.0222(18) 0.0076(17) 0.0015(16) 0.0184(19)
C20 0.038(2) 0.024(2) 0.0211(17) -0.0023(15) 0.0042(15) -0.0088(16)
C21 0.0312(19) 0.0239(19) 0.0210(17) 0.0059(15) 0.0063(15) 0.0003(16)

loop_
_atom_type_symbol
_atom_type_description
_atom_type_scat_dispersion_real
_atom_type_scat_dispersion_imag
_atom_type_scat_source
C C 0.0033 0.0016 'International Tables Vol C Tables 4.2.6.8 and 6.1.1.4'
H H 0.0000 0.0000 'International Tables Vol C Tables 4.2.6.8 and 6.1.1.4'
Cl Cl 0.1484 0.1585 'International Tables Vol C Tables 4.2.6.8 and 6.1.1.4'
N N 0.0061 0.0033 'International Tables Vol C Tables 4.2.6.8 and 6.1.1.4'
O O 0.0106 0.0060 'International Tables Vol C Tables 4.2.6.8 and 6.1.1.4'

loop_
_geom_angle_atom_site_label_1
_geom_angle_atom_site_label_2
_geom_angle_atom_site_label_3
_geom_angle
H1C O1 H1D 106(3)
H2C O2 H2D 111(4)
H1A N1 H1B 112(3)
C15 N1 H1A 104(2)
C15 N1 H1B 112.7(19)
C16 N1 H1A 109(2)
C16 N1 H1B 106.6(18)
C16 N1 C15 112.5(2)
H2A N2 H2B 105(3)
C17 N2 H2A 108(2)
C17 N2 H2B 107(2)
C17 N2 C18 117.9(2)
C18 N2 H2A 108.2(19)
C18 N2 H2B 111(2)
C2 C1 H1 109.5
C2 C1 C14 111.0(2)
C13 C1 H1 109.5
C13 C1 C2 101.8(2)
C13 C1 C14 115.3(3)
C14 C1 H1 109.5
C3 C2 C1 128.7(3)
C3 C2 C7 120.6(3)
C7 C2 C1 110.7(3)
C2 C3 H3 120.7
C2 C3 C4 118.7(3)
C4 C3 H3 120.7
C3 C4 H4 119.6
C5 C4 C3 120.9(3)
C5 C4 H4 119.6
C4 C5 H5 119.8
C6 C5 C4 120.5(3)
C6 C5 H5 119.8
C5 C6 H6 120.6
C5 C6 C7 118.8(3)
C7 C6 H6 120.6
C2 C7 C6 120.6(3)
C2 C7 C8 108.6(2)
C6 C7 C8 130.8(3)
C9 C8 C7 131.0(3)
C9 C8 C13 120.8(3)
C13 C8 C7 108.2(3)
C8 C9 H9 120.3
C10 C9 C8 119.4(3)
C10 C9 H9 120.3
C9 C10 H10 119.9
C9 C10 C11 120.2(3)
C11 C10 H10 119.9
C10 C11 H11 119.6
C10 C11 C12 120.9(3)
C12 C11 H11 119.6
C11 C12 H12 120.3
C11 C12 C13 119.4(3)
C13 C12 H12 120.3
C8 C13 C1 110.7(3)
C12 C13 C1 129.9(3)
C12 C13 C8 119.4(3)
C1 C14 H14A 109.0
C1 C14 H14B 109.0
H14A C14 H14B 107.8
C15 C14 C1 113.1(2)
C15 C14 H14A 109.0
C15 C14 H14B 109.0
N1 C15 C14 110.0(2)
N1 C15 H15A 109.7
N1 C15 H15B 109.7
C14 C15 H15A 109.7
C14 C15 H15B 109.7
H15A C15 H15B 108.2
N1 C16 H16A 109.5
N1 C16 H16B 109.5
N1 C16 C17 110.6(2)
H16A C16 H16B 108.1
C17 C16 H16A 109.5
C17 C16 H16B 109.5
N2 C17 C16 109.2(2)
N2 C17 H17A 109.8
N2 C17 H17B 109.8
C16 C17 H17A 109.8
C16 C17 H17B 109.8
H17A C17 H17B 108.3
C19 C18 N2 108.9(2)
C20 C18 N2 108.5(3)
C20 C18 C19 111.5(3)
C20 C18 C21 110.9(3)
C21 C18 N2 105.2(2)
C21 C18 C19 111.6(3)
C18 C19 H19A 109.5
C18 C19 H19B 109.5
C18 C19 H19C 109.5
H19A C19 H19B 109.5
H19A C19 H19C 109.5
H19B C19 H19C 109.5
C18 C20 H20A 109.5
C18 C20 H20B 109.5
C18 C20 H20C 109.5
H20A C20 H20B 109.5
H20A C20 H20C 109.5
H20B C20 H20C 109.5
C18 C21 H21A 109.5
C18 C21 H21B 109.5
C18 C21 H21C 109.5
H21A C21 H21B 109.5
H21A C21 H21C 109.5
H21B C21 H21C 109.5

loop_
_geom_bond_atom_site_label_1
_geom_bond_atom_site_label_2
_geom_bond_distance
O1 H1C 0.85(4)
O1 H1D 0.89(4)
O2 H2C 0.85(4)
O2 H2D 0.86(4)
N1 H1A 0.87(3)
N1 H1B 0.97(4)
N1 C15 1.502(4)
N1 C16 1.486(4)
N2 H2A 0.96(3)
N2 H2B 0.82(4)
N2 C17 1.487(4)
N2 C18 1.536(4)
C1 H1 1.0000
C1 C2 1.519(4)
C1 C13 1.516(5)
C1 C14 1.540(4)
C2 C3 1.390(5)
C2 C7 1.397(4)
C3 H3 0.9500
C3 C4 1.397(4)
C4 H4 0.9500
C4 C5 1.392(5)
C5 H5 0.9500
C5 C6 1.392(5)
C6 H6 0.9500
C6 C7 1.398(4)
C7 C8 1.471(5)
C8 C9 1.391(5)
C8 C13 1.406(4)
C9 H9 0.9500
C9 C10 1.388(5)
C10 H10 0.9500
C10 C11 1.391(4)
C11 H11 0.9500
C11 C12 1.394(5)
C12 H12 0.9500
C12 C13 1.395(5)
C14 H14A 0.9900
C14 H14B 0.9900
C14 C15 1.522(4)
C15 H15A 0.9900
C15 H15B 0.9900
C16 H16A 0.9900
C16 H16B 0.9900
C16 C17 1.508(4)
C17 H17A 0.9900
C17 H17B 0.9900
C18 C19 1.524(5)
C18 C20 1.520(5)
C18 C21 1.522(4)
C19 H19A 0.9800
C19 H19B 0.9800
C19 H19C 0.9800
C20 H20A 0.9800
C20 H20B 0.9800
C20 H20C 0.9800
C21 H21A 0.9800
C21 H21B 0.9800
C21 H21C 0.9800

loop_
_geom_torsion_atom_site_label_1
_geom_torsion_atom_site_label_2
_geom_torsion_atom_site_label_3
_geom_torsion_atom_site_label_4
_geom_torsion
N1 C16 C17 N2 -179.4(3)
C1 C2 C3 C4 179.0(3)
C1 C2 C7 C6 180.0(3)
C1 C2 C7 C8 1.1(3)
C1 C14 C15 N1 -171.0(3)
C2 C1 C13 C8 1.3(3)
C2 C1 C13 C12 -178.2(3)
C2 C1 C14 C15 179.8(3)
C2 C3 C4 C5 0.2(5)
C2 C7 C8 C9 -179.8(3)
C2 C7 C8 C13 -0.2(3)
C3 C2 C7 C6 -1.5(5)
C3 C2 C7 C8 179.6(3)
C3 C4 C5 C6 -0.4(5)
C4 C5 C6 C7 -0.3(5)
C5 C6 C7 C2 1.3(5)
C5 C6 C7 C8 179.9(3)
C6 C7 C8 C9 1.5(6)
C6 C7 C8 C13 -179.0(3)
C7 C2 C3 C4 0.7(5)
C7 C8 C9 C10 -179.5(3)
C7 C8 C13 C1 -0.7(3)
C7 C8 C13 C12 178.8(3)
C8 C9 C10 C11 -0.2(5)
C9 C8 C13 C1 178.9(3)
C9 C8 C13 C12 -1.6(4)
C9 C10 C11 C12 -0.1(5)
C10 C11 C12 C13 -0.5(5)
C11 C12 C13 C1 -179.3(3)
C11 C12 C13 C8 1.3(5)
C13 C1 C2 C3 -179.8(3)
C13 C1 C2 C7 -1.4(3)
C13 C1 C14 C15 -65.2(3)
C13 C8 C9 C10 1.0(5)
C14 C1 C2 C3 -56.6(4)
C14 C1 C2 C7 121.8(3)
C14 C1 C13 C8 -118.9(3)
C14 C1 C13 C12 61.6(4)
C15 N1 C16 C17 -174.9(3)
C16 N1 C15 C14 -178.2(3)
C17 N2 C18 C19 -60.4(4)
C17 N2 C18 C20 61.1(4)
C17 N2 C18 C21 179.9(3)
C18 N2 C17 C16 178.0(3)
